data_7160526
loop_
_publ_author_name
'Wei, Minghui'
'Wang, Xujia'
'Zhang, Jintao'
'Chen, Jiankun'
'Liu, Chengkou'
'Yang, Zhao'
'Li, Yuguang'
'Qin, Hong'
'Fang, Zheng'
'Guo, Kai'

_publ_section_title
;
 Synthesis of pyridino[2,1-<i>b</i>]quinazolinones <i>via</i> a visible
 light-induced functionalization of alkynes/nitrile insertion/cyclization
 tandem sequences in continuous-flow technology.
;
_journal_issue 21
_journal_name_full 'Organic &amp; biomolecular chemistry'
_journal_page_first 5203
_journal_page_last 5207
_journal_paper_doi 10.1039/d5ob00368g
_journal_volume 23
_journal_year 2025
_chemical_absolute_configuration ad
_chemical_formula_moiety 'C26 H22 N2 O'
_chemical_formula_sum 'C26 H22 N2 O'
_chemical_formula_weight 378.45
_space_group_crystal_system orthorhombic
_space_group_IT_number 41
_space_group_name_Hall 'A 2 -2ab'
_space_group_name_H-M_alt 'A e a 2'
_atom_sites_solution_hydrogens geom
_atom_sites_solution_primary dual
_audit_block_doi 10.5517/ccdc.csd.cc2j43wp
_audit_creation_date 2024-01-09
_audit_creation_method
;
Olex2 1.5
(compiled 2023.08.24 svn.re1ec1418 for OlexSys, GUI svn.r6817)
;
_audit_update_record
;
2024-01-23 deposited with the CCDC.	2025-04-23 downloaded from the CCDC.
;
_cell_angle_alpha 90
_cell_angle_beta 90
_cell_angle_gamma 90
_cell_formula_units_Z 8
_cell_length_a 12.6782(8)
_cell_length_b 24.5075(17)
_cell_length_c 12.7134(6)
_cell_measurement_reflns_used 4114
_cell_measurement_temperature 150.00
_cell_measurement_theta_max 24.41
_cell_measurement_theta_min 2.31
_cell_volume 3950.2(4)
_computing_cell_refinement 'SAINT V8.38A (Bruker, 2018)'
_computing_data_reduction 'SAINT V8.38A (Bruker, 2018)'
_computing_molecular_graphics 'Olex2 1.5 (Dolomanov et al., 2009)'
_computing_publication_material 'Olex2 1.5 (Dolomanov et al., 2009)'
_computing_structure_refinement 'SHELXL 2018/3 (Sheldrick, 2015)'
_computing_structure_solution 'SHELXT 2018/2 (Sheldrick, 2018)'
_diffrn_ambient_temperature 150.00
_diffrn_measured_fraction_theta_full 0.997
_diffrn_measured_fraction_theta_max 0.995
_diffrn_measurement_device_type 'Bruker APEX-II CCD'
_diffrn_measurement_method '\f and \w scans'
_diffrn_radiation_type MoK\a
_diffrn_radiation_wavelength 0.71073
_diffrn_reflns_av_R_equivalents 0.0822
_diffrn_reflns_av_unetI/netI 0.0410
_diffrn_reflns_Laue_measured_fraction_full 0.997
_diffrn_reflns_Laue_measured_fraction_max 0.995
_diffrn_reflns_limit_h_max 15
_diffrn_reflns_limit_h_min -15
_diffrn_reflns_limit_k_max 30
_diffrn_reflns_limit_k_min -30
_diffrn_reflns_limit_l_max 15
_diffrn_reflns_limit_l_min -15
_diffrn_reflns_number 36824
_diffrn_reflns_point_group_measured_fraction_full 0.997
_diffrn_reflns_point_group_measured_fraction_max 0.994
_diffrn_reflns_theta_full 25.242
_diffrn_reflns_theta_max 26.420
_diffrn_reflns_theta_min 2.416
_diffrn_source_current 30.0
_diffrn_source_power 1.5
_diffrn_source_voltage 50.0
_diffrn_standards_number 0
_exptl_absorpt_coefficient_mu 0.078
_exptl_absorpt_correction_T_max 0.0276
_exptl_absorpt_correction_T_min 0.0112
_exptl_absorpt_correction_type multi-scan
_exptl_absorpt_process_details
;
SADABS-2016/2 (Bruker,2016/2) was used for absorption correction.
wR2(int) was 0.0796 before and 0.0715 after correction.
The Ratio of minimum to maximum transmission is 0.4058.
The \l/2 correction factor is Not present.
;
_exptl_crystal_density_diffrn 1.273
_exptl_crystal_description block
_exptl_crystal_F_000 1600
_exptl_crystal_size_max 0.2
_exptl_crystal_size_mid 0.15
_exptl_crystal_size_min 0.1
_refine_diff_density_max 0.172
_refine_diff_density_min -0.151
_refine_diff_density_rms 0.036
_refine_ls_abs_structure_details
;
 Refined as an inversion twin.
;
_refine_ls_abs_structure_Flack 0(3)
_refine_ls_extinction_method none
_refine_ls_goodness_of_fit_ref 1.092
_refine_ls_hydrogen_treatment constr
_refine_ls_matrix_type full
_refine_ls_number_parameters 265
_refine_ls_number_reflns 4048
_refine_ls_number_restraints 1
_refine_ls_restrained_S_all 1.092
_refine_ls_R_factor_all 0.0563
_refine_ls_R_factor_gt 0.0429
_refine_ls_shift/su_max 0.000
_refine_ls_shift/su_mean 0.000
_refine_ls_structure_factor_coef Fsqd
_refine_ls_weighting_details 'w=1/[\s^2^(Fo^2^)+(0.0359P)^2^+1.9157P] where P=(Fo^2^+2Fc^2^)/3'
_refine_ls_weighting_scheme calc
_refine_ls_wR_factor_gt 0.0911
_refine_ls_wR_factor_ref 0.0987
_reflns_Friedel_coverage 0.906
_reflns_Friedel_fraction_full 0.997
_reflns_Friedel_fraction_max 0.994
_reflns_number_gt 3412
_reflns_number_total 4048
_reflns_threshold_expression 'I > 2\s(I)'
_cod_data_source_file d5ob00368g2.cif
_cod_data_source_block mo_0109_7_0ma
_cod_depositor_comments 'Adding full bibliography for 7160526.cif.'
_cod_original_sg_symbol_Hall 'A 2 -2ac'
_cod_database_code 7160526
_shelx_shelxl_version_number 2018/3
_shelx_space_group_comment
;
The symmetry employed for this shelxl refinement is uniquely defined
by the following loop, which should always be used as a source of
symmetry information in preference to the above space-group names.
They are only intended as comments.
;
_shelx_estimated_absorpt_t_max 0.992
_shelx_estimated_absorpt_t_min 0.985
_olex2_refinement_description
;
1. Twinned data refinement
 Scales: 1(3)
 0(3)
2. Fixed Uiso
 At 1.2 times of:
  All C(H) groups
 At 1.5 times of:
  All C(H,H,H) groups
3.a Ternary CH refined with riding coordinates:
 C008(H008)
3.b Aromatic/amide H refined with riding coordinates:
 C005(H005), C007(H007), C00A(H00A), C00C(H00C), C00E(H00E), C00G(H00G),
 C00H(H00H), C00J(H00J), C00L(H00L), C00M(H00M), C00O(H00O), C00P(H00P),
 C00Q(H00Q), C00R(H00R), C00T(H00T)
3.c Idealised Me refined as rotating group:
 C00K(H00B,H00D,H00F), C00N(H00I,H00K,H00N)
;
_olex2_submission_special_instructions 'No special instructions were received'

loop_
_space_group_symop_operation_xyz
'x, y, z'
'-x, -y, z'
'x+1/2, -y+1/2, z'
'-x+1/2, y+1/2, z'
'x, y+1/2, z+1/2'
'-x, -y+1/2, z+1/2'
'x+1/2, -y+1, z+1/2'
'-x+1/2, y+1, z+1/2'

loop_
_atom_site_label
_atom_site_type_symbol
_atom_site_fract_x
_atom_site_fract_y
_atom_site_fract_z
_atom_site_U_iso_or_equiv
_atom_site_adp_type
_atom_site_occupancy
_atom_site_site_symmetry_order
_atom_site_calc_flag
_atom_site_refinement_flags_posn
_atom_site_refinement_flags_adp
_atom_site_refinement_flags_occupancy
_atom_site_disorder_assembly
_atom_site_disorder_group
O001 O 0.73494(19) 0.48440(9) 0.34678(17) 0.0392(6) Uani 1 1 d . . . . .
N002 N 0.6567(2) 0.33174(11) 0.54604(19) 0.0327(6) Uani 1 1 d . . . . .
N003 N 0.6933(2) 0.40829(11) 0.4384(2) 0.0305(6) Uani 1 1 d . . . . .
C004 C 0.6520(2) 0.38362(12) 0.5301(2) 0.0300(7) Uani 1 1 d . . . . .
C005 C 0.8208(3) 0.29009(14) 0.3181(3) 0.0355(7) Uani 1 1 d . . . . .
H005 H 0.844030 0.303907 0.252292 0.043 Uiso 1 1 calc R U . . .
C006 C 0.7504(3) 0.32007(12) 0.3791(2) 0.0303(7) Uani 1 1 d . . . . .
C007 C 0.6377(2) 0.47209(13) 0.6100(2) 0.0333(7) Uani 1 1 d . . . . .
H007 H 0.607608 0.496167 0.660313 0.040 Uiso 1 1 calc R U . . .
C008 C 0.7048(2) 0.37408(13) 0.3438(2) 0.0311(7) Uani 1 1 d . . . . .
H008 H 0.757864 0.391975 0.296911 0.037 Uiso 1 1 calc R U . . .
C009 C 0.6059(2) 0.41999(13) 0.6098(2) 0.0310(7) Uani 1 1 d . . . . .
C00A C 0.8570(3) 0.23990(14) 0.3539(3) 0.0399(8) Uani 1 1 d . . . . .
H00A H 0.905890 0.219552 0.313002 0.048 Uiso 1 1 calc R U . . .
C00B C 0.7148(2) 0.46353(13) 0.4314(2) 0.0310(7) Uani 1 1 d . . . . .
C00C C 0.5999(3) 0.33562(14) 0.1940(2) 0.0364(7) Uani 1 1 d . . . . .
H00C H 0.660492 0.314698 0.176442 0.044 Uiso 1 1 calc R U . . .
C00D C 0.6021(2) 0.36915(13) 0.2823(2) 0.0305(7) Uani 1 1 d . . . . .
C00E C 0.5314(3) 0.42105(13) 0.7915(3) 0.0346(7) Uani 1 1 d . . . . .
H00E H 0.576079 0.451209 0.806446 0.041 Uiso 1 1 calc R U . . .
C00F C 0.7181(2) 0.30040(13) 0.4764(2) 0.0323(7) Uani 1 1 d . . . . .
C00G C 0.8218(3) 0.21967(14) 0.4490(3) 0.0401(8) Uani 1 1 d . . . . .
H00G H 0.845601 0.184988 0.472493 0.048 Uiso 1 1 calc R U . . .
C00H C 0.5108(3) 0.33224(14) 0.1313(3) 0.0418(8) Uani 1 1 d . . . . .
H00H H 0.510741 0.309428 0.070869 0.050 Uiso 1 1 calc R U . . .
C00I C 0.5332(2) 0.39758(13) 0.6917(3) 0.0323(7) Uani 1 1 d . . . . .
C00J C 0.3999(3) 0.33383(15) 0.7486(3) 0.0425(8) Uani 1 1 d . . . . .
H00J H 0.354276 0.304079 0.733626 0.051 Uiso 1 1 calc R U . . .
C00K C 0.7001(3) 0.55505(13) 0.5163(3) 0.0377(7) Uani 1 1 d . . . . .
H00B H 0.629646 0.560556 0.486354 0.057 Uiso 1 1 calc R U . . .
H00D H 0.753369 0.568846 0.467196 0.057 Uiso 1 1 calc R U . . .
H00F H 0.705546 0.574772 0.583128 0.057 Uiso 1 1 calc R U . . .
C00L C 0.5129(3) 0.39887(13) 0.3067(2) 0.0353(7) Uani 1 1 d . . . . .
H00L H 0.513297 0.422178 0.366387 0.042 Uiso 1 1 calc R U . . .
C00M C 0.4658(3) 0.40109(15) 0.8690(3) 0.0429(8) Uani 1 1 d . . . . .
H00M H 0.465511 0.417446 0.936778 0.051 Uiso 1 1 calc R U . . .
C00N C 0.8298(3) 0.48473(14) 0.5805(3) 0.0373(8) Uani 1 1 d . . . . .
H00I H 0.835055 0.501696 0.650147 0.056 Uiso 1 1 calc R U . . .
H00K H 0.882432 0.500885 0.533483 0.056 Uiso 1 1 calc R U . . .
H00N H 0.842558 0.445425 0.586723 0.056 Uiso 1 1 calc R U . . .
C00O C 0.4662(2) 0.35389(14) 0.6711(3) 0.0357(7) Uani 1 1 d . . . . .
H00O H 0.465943 0.337653 0.603241 0.043 Uiso 1 1 calc R U . . .
C00P C 0.7523(3) 0.24929(13) 0.5105(3) 0.0366(7) Uani 1 1 d . . . . .
H00P H 0.728038 0.234906 0.575502 0.044 Uiso 1 1 calc R U . . .
C00Q C 0.4001(3) 0.35713(16) 0.8481(3) 0.0478(9) Uani 1 1 d . . . . .
H00Q H 0.355393 0.343055 0.901558 0.057 Uiso 1 1 calc R U . . .
C00R C 0.4226(3) 0.39519(14) 0.2451(3) 0.0393(8) Uani 1 1 d . . . . .
H00R H 0.361422 0.415364 0.263731 0.047 Uiso 1 1 calc R U . . .
C00S C 0.7182(2) 0.49449(13) 0.5352(2) 0.0326(7) Uani 1 1 d . . . . .
C00T C 0.4216(3) 0.36223(15) 0.1569(3) 0.0405(8) Uani 1 1 d . . . . .
H00T H 0.360312 0.360134 0.114076 0.049 Uiso 1 1 calc R U . . .

loop_
_atom_site_aniso_label
_atom_site_aniso_U_11
_atom_site_aniso_U_22
_atom_site_aniso_U_33
_atom_site_aniso_U_23
_atom_site_aniso_U_13
_atom_site_aniso_U_12
O001 0.0521(14) 0.0337(12) 0.0319(12) 0.0026(10) 0.0047(11) -0.0025(11)
N002 0.0384(15) 0.0298(14) 0.0298(14) -0.0003(11) -0.0024(12) -0.0013(12)
N003 0.0350(14) 0.0280(14) 0.0287(13) -0.0018(11) 0.0009(11) -0.0009(11)
C004 0.0305(15) 0.0333(17) 0.0261(15) 0.0018(13) -0.0045(13) -0.0014(13)
C005 0.0375(17) 0.0337(18) 0.0353(17) -0.0049(14) 0.0019(14) -0.0002(14)
C006 0.0321(16) 0.0307(16) 0.0282(15) -0.0025(12) -0.0027(13) -0.0002(14)
C007 0.0345(17) 0.0344(18) 0.0309(16) -0.0012(13) 0.0013(13) 0.0019(14)
C008 0.0355(16) 0.0317(17) 0.0261(15) -0.0021(13) 0.0037(13) 0.0008(13)
C009 0.0312(16) 0.0340(17) 0.0276(15) 0.0012(13) -0.0017(13) -0.0007(13)
C00A 0.0385(18) 0.037(2) 0.0440(19) -0.0083(16) -0.0024(16) 0.0053(15)
C00B 0.0325(16) 0.0295(16) 0.0312(16) 0.0021(13) 0.0018(14) 0.0017(13)
C00C 0.0421(18) 0.0388(19) 0.0282(15) -0.0026(14) 0.0003(14) 0.0019(15)
C00D 0.0374(16) 0.0288(16) 0.0254(15) 0.0049(12) 0.0005(13) -0.0016(13)
C00E 0.0377(17) 0.0323(17) 0.0337(16) -0.0007(14) 0.0036(14) 0.0025(14)
C00F 0.0329(16) 0.0318(16) 0.0322(16) -0.0028(13) -0.0047(13) -0.0014(13)
C00G 0.0447(19) 0.0298(17) 0.046(2) -0.0019(15) -0.0121(17) 0.0036(15)
C00H 0.053(2) 0.0385(19) 0.0339(17) -0.0044(14) -0.0056(16) 0.0010(17)
C00I 0.0295(17) 0.0358(18) 0.0316(16) 0.0013(13) 0.0000(13) 0.0023(13)
C00J 0.0345(18) 0.043(2) 0.050(2) 0.0017(17) 0.0033(16) -0.0057(15)
C00K 0.0411(18) 0.0313(17) 0.0408(18) 0.0002(14) 0.0043(15) -0.0005(14)
C00L 0.0427(18) 0.0334(18) 0.0296(16) 0.0017(13) -0.0003(15) 0.0044(14)
C00M 0.051(2) 0.045(2) 0.0321(18) -0.0031(15) 0.0096(16) 0.0003(17)
C00N 0.0369(18) 0.0401(19) 0.0348(17) -0.0018(15) -0.0019(14) -0.0037(15)
C00O 0.0354(17) 0.0376(18) 0.0340(17) 0.0018(14) -0.0049(15) -0.0017(14)
C00P 0.0437(17) 0.0337(17) 0.0325(16) 0.0010(14) -0.0087(15) -0.0028(15)
C00Q 0.044(2) 0.051(2) 0.048(2) 0.0053(18) 0.0147(18) -0.0025(17)
C00R 0.0382(18) 0.039(2) 0.0407(18) 0.0060(15) -0.0013(15) 0.0039(15)
C00S 0.0340(16) 0.0309(16) 0.0329(17) -0.0029(13) 0.0025(13) -0.0034(13)
C00T 0.0441(19) 0.041(2) 0.0367(18) 0.0059(15) -0.0123(15) -0.0009(16)

loop_
_atom_type_symbol
_atom_type_description
_atom_type_scat_dispersion_real
_atom_type_scat_dispersion_imag
_atom_type_scat_source
C C 0.0033 0.0016 'International Tables Vol C Tables 4.2.6.8 and 6.1.1.4'
H H 0.0000 0.0000 'International Tables Vol C Tables 4.2.6.8 and 6.1.1.4'
N N 0.0061 0.0033 'International Tables Vol C Tables 4.2.6.8 and 6.1.1.4'
O O 0.0106 0.0060 'International Tables Vol C Tables 4.2.6.8 and 6.1.1.4'

loop_
_geom_angle_atom_site_label_1
_geom_angle_atom_site_label_2
_geom_angle_atom_site_label_3
_geom_angle
_geom_angle_site_symmetry_1
_geom_angle_site_symmetry_3
_geom_angle_publ_flag
C004 N002 C00F 117.7(3) . . ?
C004 N003 C008 117.8(2) . . ?
C00B N003 C004 123.0(3) . . ?
C00B N003 C008 119.0(2) . . ?
N002 C004 N003 122.3(3) . . ?
N002 C004 C009 120.5(3) . . ?
N003 C004 C009 117.1(3) . . ?
C006 C005 H005 120.1 . . ?
C00A C005 H005 120.1 . . ?
C00A C005 C006 119.8(3) . . ?
C005 C006 C008 122.8(3) . . ?
C00F C006 C005 120.1(3) . . ?
C00F C006 C008 117.1(3) . . ?
C009 C007 H007 118.2 . . ?
C009 C007 C00S 123.6(3) . . ?
C00S C007 H007 118.2 . . ?
N003 C008 C006 107.1(2) . . ?
N003 C008 H008 107.7 . . ?
N003 C008 C00D 112.3(2) . . ?
C006 C008 H008 107.7 . . ?
C006 C008 C00D 114.2(3) . . ?
C00D C008 H008 107.7 . . ?
C004 C009 C00I 120.1(3) . . ?
C007 C009 C004 117.4(3) . . ?
C007 C009 C00I 122.3(3) . . ?
C005 C00A H00A 120.1 . . ?
C00G C00A C005 119.8(3) . . ?
C00G C00A H00A 120.1 . . ?
O001 C00B N003 120.6(3) . . ?
O001 C00B C00S 123.4(3) . . ?
N003 C00B C00S 115.9(3) . . ?
C00D C00C H00C 119.5 . . ?
C00H C00C H00C 119.5 . . ?
C00H C00C C00D 121.1(3) . . ?
C00C C00D C008 118.6(3) . . ?
C00L C00D C008 122.9(3) . . ?
C00L C00D C00C 118.5(3) . . ?
C00I C00E H00E 119.5 . . ?
C00M C00E H00E 119.5 . . ?
C00M C00E C00I 120.9(3) . . ?
C006 C00F N002 122.3(3) . . ?
C006 C00F C00P 119.8(3) . . ?
C00P C00F N002 117.8(3) . . ?
C00A C00G H00G 119.6 . . ?
C00A C00G C00P 120.8(3) . . ?
C00P C00G H00G 119.6 . . ?
C00C C00H H00H 120.1 . . ?
C00C C00H C00T 119.9(3) . . ?
C00T C00H H00H 120.1 . . ?
C00E C00I C009 119.5(3) . . ?
C00O C00I C009 121.9(3) . . ?
C00O C00I C00E 118.6(3) . . ?
C00O C00J H00J 120.0 . . ?
C00O C00J C00Q 120.1(3) . . ?
C00Q C00J H00J 120.0 . . ?
H00B C00K H00D 109.5 . . ?
H00B C00K H00F 109.5 . . ?
H00D C00K H00F 109.5 . . ?
C00S C00K H00B 109.5 . . ?
C00S C00K H00D 109.5 . . ?
C00S C00K H00F 109.5 . . ?
C00D C00L H00L 119.5 . . ?
C00D C00L C00R 120.9(3) . . ?
C00R C00L H00L 119.5 . . ?
C00E C00M H00M 120.0 . . ?
C00E C00M C00Q 120.0(3) . . ?
C00Q C00M H00M 120.0 . . ?
H00I C00N H00K 109.5 . . ?
H00I C00N H00N 109.5 . . ?
H00K C00N H00N 109.5 . . ?
C00S C00N H00I 109.5 . . ?
C00S C00N H00K 109.5 . . ?
C00S C00N H00N 109.5 . . ?
C00I C00O H00O 119.7 . . ?
C00J C00O C00I 120.6(3) . . ?
C00J C00O H00O 119.7 . . ?
C00F C00P H00P 120.2 . . ?
C00G C00P C00F 119.6(3) . . ?
C00G C00P H00P 120.2 . . ?
C00J C00Q C00M 119.7(3) . . ?
C00J C00Q H00Q 120.1 . . ?
C00M C00Q H00Q 120.1 . . ?
C00L C00R H00R 119.9 . . ?
C00T C00R C00L 120.2(3) . . ?
C00T C00R H00R 119.9 . . ?
C007 C00S C00B 110.4(3) . . ?
C007 C00S C00K 110.8(3) . . ?
C007 C00S C00N 109.3(3) . . ?
C00B C00S C00N 105.8(3) . . ?
C00K C00S C00B 110.2(3) . . ?
C00K C00S C00N 110.4(3) . . ?
C00H C00T H00T 120.3 . . ?
C00R C00T C00H 119.5(3) . . ?
C00R C00T H00T 120.3 . . ?

loop_
_geom_bond_atom_site_label_1
_geom_bond_atom_site_label_2
_geom_bond_distance
_geom_bond_site_symmetry_2
_geom_bond_publ_flag
O001 C00B 1.218(4) . ?
N002 C004 1.289(4) . ?
N002 C00F 1.407(4) . ?
N003 C004 1.414(4) . ?
N003 C008 1.474(4) . ?
N003 C00B 1.384(4) . ?
C004 C009 1.470(4) . ?
C005 H005 0.9500 . ?
C005 C006 1.392(4) . ?
C005 C00A 1.389(5) . ?
C006 C008 1.512(4) . ?
C006 C00F 1.389(4) . ?
C007 H007 0.9500 . ?
C007 C009 1.339(4) . ?
C007 C00S 1.499(4) . ?
C008 H008 1.0000 . ?
C008 C00D 1.523(4) . ?
C009 C00I 1.495(4) . ?
C00A H00A 0.9500 . ?
C00A C00G 1.381(5) . ?
C00B C00S 1.523(4) . ?
C00C H00C 0.9500 . ?
C00C C00D 1.391(4) . ?
C00C C00H 1.385(5) . ?
C00D C00L 1.380(4) . ?
C00E H00E 0.9500 . ?
C00E C00I 1.394(5) . ?
C00E C00M 1.380(5) . ?
C00F C00P 1.394(4) . ?
C00G H00G 0.9500 . ?
C00G C00P 1.384(5) . ?
C00H H00H 0.9500 . ?
C00H C00T 1.387(5) . ?
C00I C00O 1.392(4) . ?
C00J H00J 0.9500 . ?
C00J C00O 1.385(5) . ?
C00J C00Q 1.387(5) . ?
C00K H00B 0.9800 . ?
C00K H00D 0.9800 . ?
C00K H00F 0.9800 . ?
C00K C00S 1.521(4) . ?
C00L H00L 0.9500 . ?
C00L C00R 1.390(5) . ?
C00M H00M 0.9500 . ?
C00M C00Q 1.388(5) . ?
C00N H00I 0.9800 . ?
C00N H00K 0.9800 . ?
C00N H00N 0.9800 . ?
C00N C00S 1.546(5) . ?
C00O H00O 0.9500 . ?
C00P H00P 0.9500 . ?
C00Q H00Q 0.9500 . ?
C00R H00R 0.9500 . ?
C00R C00T 1.383(5) . ?
C00T H00T 0.9500 . ?

loop_
_geom_torsion_atom_site_label_1
_geom_torsion_atom_site_label_2
_geom_torsion_atom_site_label_3
_geom_torsion_atom_site_label_4
_geom_torsion
_geom_torsion_site_symmetry_1
_geom_torsion_site_symmetry_2
_geom_torsion_site_symmetry_3
_geom_torsion_site_symmetry_4
_geom_torsion_publ_flag
O001 C00B C00S C007 148.2(3) . . . . ?
O001 C00B C00S C00K 25.6(4) . . . . ?
O001 C00B C00S C00N -93.7(4) . . . . ?
N002 C004 C009 C007 154.9(3) . . . . ?
N002 C004 C009 C00I -20.4(4) . . . . ?
N002 C00F C00P C00G -173.3(3) . . . . ?
N003 C004 C009 C007 -23.0(4) . . . . ?
N003 C004 C009 C00I 161.7(3) . . . . ?
N003 C008 C00D C00C -176.6(3) . . . . ?
N003 C008 C00D C00L 7.2(4) . . . . ?
N003 C00B C00S C007 -35.6(4) . . . . ?
N003 C00B C00S C00K -158.3(3) . . . . ?
N003 C00B C00S C00N 82.4(3) . . . . ?
C004 N002 C00F C006 -16.7(4) . . . . ?
C004 N002 C00F C00P 159.3(3) . . . . ?
C004 N003 C008 C006 -43.4(3) . . . . ?
C004 N003 C008 C00D 82.7(3) . . . . ?
C004 N003 C00B O001 -168.8(3) . . . . ?
C004 N003 C00B C00S 14.9(4) . . . . ?
C004 C009 C00I C00E 147.8(3) . . . . ?
C004 C009 C00I C00O -32.6(5) . . . . ?
C005 C006 C008 N003 -145.1(3) . . . . ?
C005 C006 C008 C00D 89.9(4) . . . . ?
C005 C006 C00F N002 172.7(3) . . . . ?
C005 C006 C00F C00P -3.2(5) . . . . ?
C005 C00A C00G C00P -1.3(5) . . . . ?
C006 C005 C00A C00G 0.9(5) . . . . ?
C006 C008 C00D C00C -54.5(4) . . . . ?
C006 C008 C00D C00L 129.4(3) . . . . ?
C006 C00F C00P C00G 2.8(5) . . . . ?
C007 C009 C00I C00E -27.3(5) . . . . ?
C007 C009 C00I C00O 152.3(3) . . . . ?
C008 N003 C004 N002 23.2(4) . . . . ?
C008 N003 C004 C009 -158.8(3) . . . . ?
C008 N003 C00B O001 5.6(4) . . . . ?
C008 N003 C00B C00S -170.6(3) . . . . ?
C008 C006 C00F N002 -8.0(4) . . . . ?
C008 C006 C00F C00P 176.1(3) . . . . ?
C008 C00D C00L C00R 176.6(3) . . . . ?
C009 C007 C00S C00B 29.8(4) . . . . ?
C009 C007 C00S C00K 152.1(3) . . . . ?
C009 C007 C00S C00N -86.1(4) . . . . ?
C009 C00I C00O C00J 179.8(3) . . . . ?
C00A C005 C006 C008 -178.0(3) . . . . ?
C00A C005 C006 C00F 1.4(5) . . . . ?
C00A C00G C00P C00F -0.5(5) . . . . ?
C00B N003 C004 N002 -162.2(3) . . . . ?
C00B N003 C004 C009 15.7(4) . . . . ?
C00B N003 C008 C006 141.9(3) . . . . ?
C00B N003 C008 C00D -92.1(3) . . . . ?
C00C C00D C00L C00R 0.5(5) . . . . ?
C00C C00H C00T C00R -0.1(5) . . . . ?
C00D C00C C00H C00T -0.6(5) . . . . ?
C00D C00L C00R C00T -1.2(5) . . . . ?
C00E C00I C00O C00J -0.6(5) . . . . ?
C00E C00M C00Q C00J -0.7(6) . . . . ?
C00F N002 C004 N003 9.1(4) . . . . ?
C00F N002 C004 C009 -168.8(3) . . . . ?
C00F C006 C008 N003 35.5(4) . . . . ?
C00F C006 C008 C00D -89.4(3) . . . . ?
C00H C00C C00D C008 -175.9(3) . . . . ?
C00H C00C C00D C00L 0.5(5) . . . . ?
C00I C00E C00M C00Q -0.1(5) . . . . ?
C00L C00R C00T C00H 1.0(5) . . . . ?
C00M C00E C00I C009 -179.5(3) . . . . ?
C00M C00E C00I C00O 0.8(5) . . . . ?
C00O C00J C00Q C00M 0.9(6) . . . . ?
C00Q C00J C00O C00I -0.3(5) . . . . ?
C00S C007 C009 C004 -1.1(5) . . . . ?
C00S C007 C009 C00I 174.1(3) . . . . ?

loop_
_twin_individual_id
_twin_individual_mass_fraction_refined
1 1(3)
2 0(3)
